data_4104782
loop_
_publ_author_name
'Yeon-Ju Lee'
'Richard R. Schrock'
'Amir H. Hoveyda'

_publ_section_title
;
 Endo-Selective Enyne Ring-Closing Metathesis Promoted by
 Stereogenic-at-Mo Monoalkoxide and Monoaryloxide Complexes. Efficient
 Synthesis of Cyclic Dienes Not Accessible through Reactions with Ru
 Carbenes
;
_journal_name_full 'Journal of the American Chemical Society'
_journal_page_first 10652
_journal_page_last 10661
_journal_paper_doi 10.1021/ja904098h
_journal_volume 131
_journal_year 2009
_chemical_absolute_configuration ad
_chemical_formula_moiety 'C17 H21 N O2 S'
_chemical_formula_sum 'C17 H21 N O2 S'
_chemical_formula_weight 303.41
_chemical_name_systematic
; 
 ? 
;
_space_group_IT_number 4
_symmetry_cell_setting monoclinic
_symmetry_space_group_name_Hall 'P 2yb'
_symmetry_space_group_name_H-M 'P 1 21 1'
_atom_sites_solution_hydrogens difmap
_atom_sites_solution_primary direct
_atom_sites_solution_secondary difmap
_audit_creation_method SHELXL-97
_cell_angle_alpha 90.00
_cell_angle_beta 101.61(3)
_cell_angle_gamma 90.00
_cell_formula_units_Z 4
_cell_length_a 9.2507(19)
_cell_length_b 8.0261(16)
_cell_length_c 22.160(4)
_cell_measurement_reflns_used 3527
_cell_measurement_temperature 100(2)
_cell_measurement_theta_max 27.20
_cell_measurement_theta_min 2.60
_cell_volume 1611.7(6)
_computing_cell_refinement 'Bruker SAINT'
_computing_data_collection 'Bruker SMART'
_computing_data_reduction 'Bruker SAINT'
_computing_molecular_graphics 'Bruker SHELXTL'
_computing_publication_material 'Bruker SHELXTL'
_computing_structure_refinement 'SHELXL-97 (Sheldrick, 2008)'
_computing_structure_solution 'SHELXS-97 (Sheldrick, 2008)'
_diffrn_ambient_temperature 100(2)
_diffrn_measured_fraction_theta_full 0.999
_diffrn_measured_fraction_theta_max 0.999
_diffrn_measurement_device_type 'Bruker SMART APEX CCD'
_diffrn_measurement_method '0.3 deg wide \w exposures'
_diffrn_radiation_monochromator graphite
_diffrn_radiation_source 'normal-focus sealed tube'
_diffrn_radiation_type MoK\a
_diffrn_radiation_wavelength 0.71073
_diffrn_reflns_av_R_equivalents 0.0651
_diffrn_reflns_av_sigmaI/netI 0.0845
_diffrn_reflns_limit_h_max 11
_diffrn_reflns_limit_h_min -11
_diffrn_reflns_limit_k_max 9
_diffrn_reflns_limit_k_min -9
_diffrn_reflns_limit_l_max 26
_diffrn_reflns_limit_l_min -26
_diffrn_reflns_number 15778
_diffrn_reflns_theta_full 25.00
_diffrn_reflns_theta_max 25.00
_diffrn_reflns_theta_min 2.25
_exptl_absorpt_coefficient_mu 0.205
_exptl_absorpt_correction_T_max 0.9898
_exptl_absorpt_correction_T_min 0.9699
_exptl_absorpt_correction_type multi-scan
_exptl_absorpt_process_details SADABS
_exptl_crystal_colour colorless
_exptl_crystal_density_diffrn 1.250
_exptl_crystal_density_method none
_exptl_crystal_description block
_exptl_crystal_F_000 648
_exptl_crystal_size_max 0.15
_exptl_crystal_size_mid 0.10
_exptl_crystal_size_min 0.05
_refine_diff_density_max 0.370
_refine_diff_density_min -0.319
_refine_diff_density_rms 0.051
_refine_ls_abs_structure_details 'Flack H D (1983), Acta Cryst. A39, 876-881'
_refine_ls_abs_structure_Flack 0.06(9)
_refine_ls_extinction_coef na
_refine_ls_extinction_method none
_refine_ls_goodness_of_fit_ref 0.995
_refine_ls_hydrogen_treatment refxyz
_refine_ls_matrix_type full
_refine_ls_number_parameters 505
_refine_ls_number_reflns 5653
_refine_ls_number_restraints 43
_refine_ls_restrained_S_all 0.992
_refine_ls_R_factor_all 0.0760
_refine_ls_R_factor_gt 0.0477
_refine_ls_shift/su_max 0.000
_refine_ls_shift/su_mean 0.000
_refine_ls_structure_factor_coef Fsqd
_refine_ls_weighting_details 'calc w=1/[\s^2^(Fo^2^)+(0.0341P)^2^+0.0000P] where P=(Fo^2^+2Fc^2^)/3'
_refine_ls_weighting_scheme calc
_refine_ls_wR_factor_gt 0.0854
_refine_ls_wR_factor_ref 0.0963
_reflns_number_gt 4237
_reflns_number_total 5653
_reflns_threshold_expression >2sigma(I)
_cod_data_source_file ja904098h_si_005.cif
_cod_data_source_block C17H21NO2S
_cod_original_sg_symbol_H-M 'P 21'
_cod_database_code 4104782

loop_
_symmetry_equiv_pos_as_xyz
'x, y, z'
'-x, y+1/2, -z'

loop_
_atom_site_label
_atom_site_type_symbol
_atom_site_fract_x
_atom_site_fract_y
_atom_site_fract_z
_atom_site_U_iso_or_equiv
_atom_site_adp_type
_atom_site_occupancy
_atom_site_symmetry_multiplicity
_atom_site_calc_flag
_atom_site_refinement_flags
S1 S 0.83790(10) 0.00167(11) 0.62919(4) 0.0177(2) Uani 1 1 d .
O1 O 0.7505(3) -0.0882(3) 0.66498(11) 0.0231(6) Uani 1 1 d .
O2 O 0.9087(3) -0.0858(3) 0.58673(11) 0.0212(6) Uani 1 1 d .
N1 N 0.7278(3) 0.1375(4) 0.58831(13) 0.0172(8) Uani 1 1 d .
C1 C 0.9760(4) 0.1086(5) 0.68130(16) 0.0173(9) Uani 1 1 d .
C2 C 1.1093(4) 0.1425(5) 0.66512(17) 0.0208(10) Uani 1 1 d D
H2 H 1.133(4) 0.105(4) 0.6276(11) 0.025 Uiso 1 1 d D
C3 C 1.2171(4) 0.2280(5) 0.70584(18) 0.0218(9) Uani 1 1 d D
H3 H 1.310(2) 0.253(5) 0.6944(14) 0.026 Uiso 1 1 d D
C4 C 1.1945(4) 0.2809(5) 0.76237(17) 0.0219(10) Uani 1 1 d .
C5 C 1.0580(4) 0.2481(5) 0.77736(17) 0.0217(10) Uani 1 1 d D
H5 H 1.041(4) 0.285(5) 0.8156(11) 0.026 Uiso 1 1 d D
C6 C 0.9494(4) 0.1625(5) 0.73701(17) 0.0206(10) Uani 1 1 d D
H6 H 0.858(2) 0.153(4) 0.7502(14) 0.025 Uiso 1 1 d D
C7 C 1.3107(5) 0.3732(6) 0.8066(2) 0.0298(11) Uani 1 1 d D
H7A H 1.407(3) 0.364(5) 0.7964(17) 0.045 Uiso 1 1 d D
H7B H 1.279(4) 0.488(3) 0.8115(19) 0.045 Uiso 1 1 d D
H7C H 1.335(4) 0.323(5) 0.8477(11) 0.045 Uiso 1 1 d D
C8 C 0.6234(4) 0.2296(5) 0.61835(16) 0.0170(9) Uani 1 1 d D
H8 H 0.616(3) 0.166(3) 0.6554(10) 0.020 Uiso 1 1 d D
C9 C 0.6774(4) 0.4001(5) 0.63856(17) 0.0210(9) Uani 1 1 d .
C10 C 0.7840(4) 0.4745(5) 0.61611(18) 0.0209(9) Uani 1 1 d D
H10 H 0.821(3) 0.578(3) 0.6317(14) 0.025 Uiso 1 1 d D
C11 C 0.8549(4) 0.3997(5) 0.57019(16) 0.0208(9) Uani 1 1 d .
C12 C 0.7872(4) 0.2379(5) 0.54346(17) 0.0198(9) Uani 1 1 d D
H12A H 0.857(3) 0.171(4) 0.5244(13) 0.024 Uiso 1 1 d D
H12B H 0.700(3) 0.262(4) 0.5100(12) 0.024 Uiso 1 1 d D
C13 C 0.4721(4) 0.2257(5) 0.57536(15) 0.0209(8) Uani 1 1 d .
C14 C 0.3988(4) 0.0582(5) 0.56927(19) 0.0285(10) Uani 1 1 d D
H14A H 0.313(3) 0.063(5) 0.5349(12) 0.043 Uiso 1 1 d D
H14B H 0.367(4) 0.032(5) 0.6079(11) 0.043 Uiso 1 1 d D
H14C H 0.463(4) -0.023(4) 0.5560(17) 0.043 Uiso 1 1 d D
C15 C 0.4124(4) 0.3587(5) 0.54538(19) 0.0319(10) Uani 1 1 d D
H15A H 0.316(3) 0.350(5) 0.5177(14) 0.038 Uiso 1 1 d D
H15B H 0.465(4) 0.467(3) 0.5514(16) 0.038 Uiso 1 1 d D
C16 C 0.6048(4) 0.4813(6) 0.6869(2) 0.0303(10) Uani 1 1 d D
H16A H 0.637(4) 0.596(3) 0.6928(17) 0.045 Uiso 1 1 d D
H16B H 0.628(4) 0.416(5) 0.7257(12) 0.045 Uiso 1 1 d D
H16C H 0.499(2) 0.492(5) 0.6737(16) 0.045 Uiso 1 1 d D
C17 C 0.9669(4) 0.4695(5) 0.55057(18) 0.0280(9) Uani 1 1 d D
H17A H 1.014(4) 0.414(4) 0.5206(13) 0.034 Uiso 1 1 d D
H17B H 1.001(4) 0.577(3) 0.5665(14) 0.034 Uiso 1 1 d D
S2 S 0.64687(10) 1.10389(11) 0.87392(4) 0.0194(2) Uani 1 1 d .
O3 O 0.5736(3) 1.1807(3) 0.91765(11) 0.0219(7) Uani 1 1 d .
O4 O 0.7212(3) 1.2046(3) 0.83626(11) 0.0227(6) Uani 1 1 d .
N2 N 0.7720(3) 0.9810(4) 0.91310(13) 0.0162(7) Uani 1 1 d .
C18 C 0.5135(4) 0.9843(5) 0.82427(16) 0.0166(9) Uani 1 1 d .
C19 C 0.3854(4) 0.9357(5) 0.84186(18) 0.0202(10) Uani 1 1 d D
H19 H 0.377(4) 0.963(4) 0.8824(10) 0.024 Uiso 1 1 d D
C20 C 0.2819(4) 0.8426(5) 0.80196(19) 0.0238(10) Uani 1 1 d D
H20 H 0.195(3) 0.809(4) 0.8154(15) 0.029 Uiso 1 1 d D
C21 C 0.3032(4) 0.7979(5) 0.74375(18) 0.0221(9) Uani 1 1 d .
C22 C 0.4351(4) 0.8465(5) 0.72786(18) 0.0236(10) Uani 1 1 d D
H22 H 0.453(4) 0.816(5) 0.6885(11) 0.028 Uiso 1 1 d D
C23 C 0.5392(4) 0.9384(5) 0.76683(18) 0.0199(10) Uani 1 1 d D
H23 H 0.626(3) 0.980(4) 0.7551(14) 0.024 Uiso 1 1 d D
C24 C 0.1906(5) 0.7010(6) 0.6993(2) 0.0310(11) Uani 1 1 d D
H24A H 0.230(4) 0.603(4) 0.6813(17) 0.047 Uiso 1 1 d D
H24B H 0.116(3) 0.653(5) 0.7184(16) 0.047 Uiso 1 1 d D
H24C H 0.142(4) 0.771(4) 0.6648(13) 0.047 Uiso 1 1 d D
C25 C 0.7302(4) 0.8702(5) 0.96060(17) 0.0191(9) Uani 1 1 d D
H25 H 0.634(2) 0.915(4) 0.9652(15) 0.023 Uiso 1 1 d D
C26 C 0.7121(4) 0.6919(5) 0.93984(16) 0.0229(9) Uani 1 1 d .
C27 C 0.7609(4) 0.6374(5) 0.89049(18) 0.0257(10) Uani 1 1 d D
H27 H 0.742(4) 0.527(3) 0.8778(15) 0.031 Uiso 1 1 d D
C28 C 0.8396(4) 0.7412(5) 0.85430(17) 0.0210(9) Uani 1 1 d .
C29 C 0.8847(4) 0.9086(5) 0.88236(18) 0.0216(9) Uani 1 1 d D
H29A H 0.970(3) 0.896(4) 0.9159(12) 0.026 Uiso 1 1 d D
H29B H 0.905(3) 0.992(3) 0.8523(12) 0.026 Uiso 1 1 d D
C30 C 0.8403(4) 0.9015(5) 1.02053(15) 0.0220(9) Uani 1 1 d .
C31 C 0.8145(4) 1.0602(5) 1.05241(17) 0.0275(9) Uani 1 1 d D
H31A H 0.819(4) 1.159(3) 1.0273(14) 0.041 Uiso 1 1 d D
H31B H 0.717(3) 1.059(5) 1.0634(16) 0.041 Uiso 1 1 d D
H31C H 0.893(3) 1.091(5) 1.0869(12) 0.041 Uiso 1 1 d D
C32 C 0.9514(4) 0.7979(5) 1.04113(17) 0.0286(9) Uani 1 1 d D
H32A H 1.024(3) 0.825(4) 1.0789(11) 0.034 Uiso 1 1 d D
H32B H 0.950(4) 0.694(3) 1.0171(14) 0.034 Uiso 1 1 d D
C33 C 0.6369(5) 0.5811(5) 0.9786(2) 0.0382(11) Uani 1 1 d D
H33A H 0.698(4) 0.561(5) 1.0207(11) 0.057 Uiso 1 1 d D
H33B H 0.547(3) 0.637(5) 0.9862(18) 0.057 Uiso 1 1 d D
H33C H 0.616(4) 0.473(3) 0.9598(17) 0.057 Uiso 1 1 d D
C34 C 0.8765(4) 0.6910(6) 0.80247(19) 0.0288(10) Uani 1 1 d D
H34A H 0.929(3) 0.770(4) 0.7792(14) 0.035 Uiso 1 1 d D
H34B H 0.848(4) 0.581(3) 0.7867(16) 0.035 Uiso 1 1 d D

loop_
_atom_site_aniso_label
_atom_site_aniso_U_11
_atom_site_aniso_U_22
_atom_site_aniso_U_33
_atom_site_aniso_U_23
_atom_site_aniso_U_13
_atom_site_aniso_U_12
S1 0.0193(5) 0.0151(6) 0.0179(5) -0.0004(4) 0.0020(4) 0.0013(4)
O1 0.0239(14) 0.0212(16) 0.0253(15) 0.0061(13) 0.0075(12) -0.0012(12)
O2 0.0250(14) 0.0190(16) 0.0206(15) -0.0047(13) 0.0074(12) 0.0073(13)
N1 0.0187(17) 0.0182(19) 0.0150(16) -0.0004(15) 0.0044(14) -0.0004(14)
C1 0.016(2) 0.017(2) 0.017(2) 0.002(2) -0.0006(16) 0.0037(19)
C2 0.026(2) 0.016(2) 0.020(2) 0.0003(17) 0.0040(18) 0.0040(17)
C3 0.019(2) 0.018(2) 0.029(2) 0.0022(19) 0.0063(18) 0.0028(18)
C4 0.023(2) 0.017(2) 0.023(2) 0.0038(18) -0.0035(18) 0.0045(17)
C5 0.029(2) 0.020(2) 0.014(2) -0.0022(19) 0.0007(19) 0.003(2)
C6 0.020(2) 0.025(3) 0.017(2) 0.0045(19) 0.0030(18) 0.0049(18)
C7 0.031(2) 0.024(3) 0.031(3) -0.002(2) -0.002(2) 0.000(2)
C8 0.0181(19) 0.016(2) 0.017(2) 0.0024(18) 0.0046(16) 0.0018(16)
C9 0.021(2) 0.017(2) 0.023(2) -0.0009(19) -0.0009(17) 0.0060(18)
C10 0.020(2) 0.015(2) 0.026(2) -0.0009(18) -0.0007(17) -0.0016(18)
C11 0.020(2) 0.020(2) 0.021(2) 0.0089(17) -0.0007(17) 0.0053(18)
C12 0.017(2) 0.023(2) 0.018(2) 0.0014(19) 0.0018(17) 0.0038(18)
C13 0.0170(19) 0.029(2) 0.0163(19) -0.0060(17) 0.0028(16) -0.0011(18)
C14 0.020(2) 0.032(2) 0.033(2) -0.011(2) 0.0033(18) -0.0056(18)
C15 0.018(2) 0.040(3) 0.035(2) 0.007(2) 0.0006(19) 0.005(2)
C16 0.028(2) 0.026(2) 0.039(3) -0.014(2) 0.011(2) 0.000(2)
C17 0.024(2) 0.028(2) 0.029(2) 0.0018(19) 0.0015(18) -0.0063(19)
S2 0.0207(5) 0.0164(6) 0.0201(5) -0.0003(5) 0.0021(4) -0.0011(4)
O3 0.0236(15) 0.0181(16) 0.0225(15) -0.0044(13) 0.0009(12) 0.0025(12)
O4 0.0271(15) 0.0167(15) 0.0238(15) 0.0033(13) 0.0042(12) -0.0065(12)
N2 0.0134(16) 0.0183(18) 0.0168(17) 0.0030(15) 0.0026(13) -0.0003(14)
C18 0.019(2) 0.013(2) 0.016(2) 0.0007(19) -0.0006(16) 0.0051(18)
C19 0.023(2) 0.019(2) 0.019(2) -0.0009(18) 0.0035(18) 0.0022(18)
C20 0.019(2) 0.021(2) 0.031(2) 0.003(2) 0.0053(19) 0.0001(18)
C21 0.021(2) 0.013(2) 0.028(2) -0.0012(18) -0.0042(18) 0.0042(17)
C22 0.026(2) 0.023(3) 0.021(2) 0.002(2) 0.0011(19) 0.009(2)
C23 0.019(2) 0.016(2) 0.024(2) -0.0012(18) 0.0007(18) 0.0051(18)
C24 0.029(3) 0.026(3) 0.033(3) -0.006(2) -0.008(2) 0.003(2)
C25 0.0146(19) 0.021(2) 0.023(2) 0.0005(19) 0.0064(17) 0.0028(17)
C26 0.024(2) 0.019(2) 0.024(2) 0.0035(18) 0.0006(17) 0.0037(18)
C27 0.026(2) 0.020(2) 0.029(2) -0.0066(19) -0.0007(18) -0.0011(18)
C28 0.0115(19) 0.032(3) 0.017(2) -0.0001(19) -0.0024(16) 0.0058(17)
C29 0.019(2) 0.025(2) 0.021(2) 0.0029(19) 0.0028(17) -0.0016(18)
C30 0.022(2) 0.031(2) 0.0124(18) -0.0009(17) 0.0040(16) -0.0053(18)
C31 0.029(2) 0.032(2) 0.020(2) -0.0052(18) -0.0006(18) -0.0044(19)
C32 0.026(2) 0.040(3) 0.019(2) 0.0025(19) 0.0023(17) 0.004(2)
C33 0.050(3) 0.024(3) 0.044(3) -0.002(2) 0.019(2) -0.009(2)
C34 0.025(2) 0.031(3) 0.029(2) -0.006(2) 0.0009(19) 0.003(2)

loop_
_atom_type_symbol
_atom_type_description
_atom_type_scat_dispersion_real
_atom_type_scat_dispersion_imag
_atom_type_scat_source
C C 0.0033 0.0016 'International Tables Vol C Tables 4.2.6.8 and 6.1.1.4'
H H 0.0000 0.0000 'International Tables Vol C Tables 4.2.6.8 and 6.1.1.4'
N N 0.0061 0.0033 'International Tables Vol C Tables 4.2.6.8 and 6.1.1.4'
O O 0.0106 0.0060 'International Tables Vol C Tables 4.2.6.8 and 6.1.1.4'
S S 0.1246 0.1234 'International Tables Vol C Tables 4.2.6.8 and 6.1.1.4'

loop_
_geom_angle_atom_site_label_1
_geom_angle_atom_site_label_2
_geom_angle_atom_site_label_3
_geom_angle
O2 S1 O1 119.94(18)
O2 S1 N1 106.17(15)
O1 S1 N1 106.50(16)
O2 S1 C1 107.57(16)
O1 S1 C1 107.27(17)
N1 S1 C1 109.07(19)
C12 N1 C8 113.4(3)
C12 N1 S1 117.7(2)
C8 N1 S1 118.4(2)
C6 C1 C2 120.1(4)
C6 C1 S1 120.2(3)
C2 C1 S1 119.6(3)
C1 C2 C3 119.5(4)
C1 C2 H2 123(2)
C3 C2 H2 118(2)
C4 C3 C2 121.6(4)
C4 C3 H3 119(2)
C2 C3 H3 120(2)
C3 C4 C5 118.0(4)
C3 C4 C7 121.8(4)
C5 C4 C7 120.2(4)
C6 C5 C4 120.9(4)
C6 C5 H5 120(2)
C4 C5 H5 119(2)
C1 C6 C5 119.8(4)
C1 C6 H6 126(2)
C5 C6 H6 115(2)
C4 C7 H7A 113(2)
C4 C7 H7B 110(2)
H7A C7 H7B 114(4)
C4 C7 H7C 114(2)
H7A C7 H7C 98(3)
H7B C7 H7C 108(3)
N1 C8 C9 112.6(3)
N1 C8 C13 108.0(3)
C9 C8 C13 114.5(3)
N1 C8 H8 106.4(19)
C9 C8 H8 107.4(19)
C13 C8 H8 107.5(19)
C10 C9 C8 121.8(4)
C10 C9 C16 122.4(4)
C8 C9 C16 115.8(3)
C9 C10 C11 123.4(4)
C9 C10 H10 120(2)
C11 C10 H10 116(2)
C17 C11 C10 123.3(4)
C17 C11 C12 121.6(4)
C10 C11 C12 114.9(3)
N1 C12 C11 112.8(3)
N1 C12 H12A 111(2)
C11 C12 H12A 112.1(19)
N1 C12 H12B 104.6(19)
C11 C12 H12B 109(2)
H12A C12 H12B 107(3)
C15 C13 C14 123.0(3)
C15 C13 C8 122.4(4)
C14 C13 C8 114.6(3)
C13 C14 H14A 108(2)
C13 C14 H14B 109(2)
H14A C14 H14B 110(3)
C13 C14 H14C 110(2)
H14A C14 H14C 104(3)
H14B C14 H14C 116(3)
C13 C15 H15A 119(2)
C13 C15 H15B 120(2)
H15A C15 H15B 121(3)
C9 C16 H16A 110(2)
C9 C16 H16B 110(2)
H16A C16 H16B 112(3)
C9 C16 H16C 113(2)
H16A C16 H16C 103(3)
H16B C16 H16C 110(3)
C11 C17 H17A 121(2)
C11 C17 H17B 118(2)
H17A C17 H17B 120(3)
O3 S2 O4 120.02(18)
O3 S2 N2 106.40(16)
O4 S2 N2 106.19(16)
O3 S2 C18 106.86(17)
O4 S2 C18 107.52(17)
N2 S2 C18 109.61(19)
C29 N2 C25 113.6(3)
C29 N2 S2 119.0(2)
C25 N2 S2 118.7(2)
C19 C18 C23 120.0(3)
C19 C18 S2 120.8(3)
C23 C18 S2 119.3(3)
C18 C19 C20 119.7(4)
C18 C19 H19 116(2)
C20 C19 H19 124(2)
C19 C20 C21 121.5(4)
C19 C20 H20 118(2)
C21 C20 H20 120(2)
C20 C21 C22 117.2(4)
C20 C21 C24 122.3(4)
C22 C21 C24 120.5(4)
C23 C22 C21 122.1(4)
C23 C22 H22 119(2)
C21 C22 H22 119(2)
C22 C23 C18 119.4(4)
C22 C23 H23 123(2)
C18 C23 H23 118(2)
C21 C24 H24A 115(2)
C21 C24 H24B 113(2)
H24A C24 H24B 103(3)
C21 C24 H24C 111(2)
H24A C24 H24C 107(3)
H24B C24 H24C 108(3)
N2 C25 C26 112.4(3)
N2 C25 C30 107.1(3)
C26 C25 C30 116.0(3)
N2 C25 H25 103(2)
C26 C25 H25 109(2)
C30 C25 H25 108(2)
C27 C26 C33 123.1(4)
C27 C26 C25 121.8(4)
C33 C26 C25 115.2(3)
C26 C27 C28 123.6(4)
C26 C27 H27 119(2)
C28 C27 H27 117(2)
C34 C28 C27 123.4(4)
C34 C28 C29 122.1(4)
C27 C28 C29 114.4(3)
N2 C29 C28 112.4(3)
N2 C29 H29A 103(2)
C28 C29 H29A 110(2)
N2 C29 H29B 107(2)
C28 C29 H29B 113.6(19)
H29A C29 H29B 110(3)
C32 C30 C31 123.7(3)
C32 C30 C25 122.1(4)
C31 C30 C25 114.1(3)
C30 C31 H31A 113(2)
C30 C31 H31B 111(2)
H31A C31 H31B 107(3)
C30 C31 H31C 115(2)
H31A C31 H31C 97(3)
H31B C31 H31C 113(3)
C30 C32 H32A 120(2)
C30 C32 H32B 115(2)
H32A C32 H32B 125(3)
C26 C33 H33A 113(2)
C26 C33 H33B 110(3)
H33A C33 H33B 105(3)
C26 C33 H33C 111(2)
H33A C33 H33C 107(3)
H33B C33 H33C 112(4)
C28 C34 H34A 119(2)
C28 C34 H34B 119(2)
H34A C34 H34B 121(3)

loop_
_geom_bond_atom_site_label_1
_geom_bond_atom_site_label_2
_geom_bond_distance
S1 O2 1.433(2)
S1 O1 1.435(3)
S1 N1 1.635(3)
S1 C1 1.763(4)
N1 C12 1.469(5)
N1 C8 1.478(4)
C1 C6 1.376(5)
C1 C2 1.379(5)
C2 C3 1.384(5)
C2 H2 0.952(18)
C3 C4 1.378(5)
C3 H3 0.965(18)
C4 C5 1.394(5)
C4 C7 1.497(6)
C5 C6 1.385(5)
C5 H5 0.940(18)
C6 H6 0.952(18)
C7 H7A 0.966(18)
C7 H7B 0.978(19)
C7 H7C 0.980(18)
C8 C9 1.494(5)
C8 C13 1.526(5)
C8 H8 0.981(17)
C9 C10 1.332(5)
C9 C16 1.520(5)
C10 C11 1.447(5)
C10 H10 0.940(18)
C11 C17 1.326(5)
C11 C12 1.510(6)
C12 H12A 0.997(18)
C12 H12B 1.000(18)
C13 C15 1.319(5)
C13 C14 1.500(5)
C14 H14A 0.985(18)
C14 H14B 0.985(18)
C14 H14C 0.971(19)
C15 H15A 0.979(18)
C15 H15B 0.992(19)
C16 H16A 0.964(19)
C16 H16B 0.995(18)
C16 H16C 0.963(18)
C17 H17A 0.972(18)
C17 H17B 0.963(18)
S2 O3 1.429(2)
S2 O4 1.433(3)
S2 N2 1.631(3)
S2 C18 1.762(4)
N2 C29 1.474(5)
N2 C25 1.488(5)
C18 C19 1.377(5)
C18 C23 1.391(5)
C19 C20 1.384(6)
C19 H19 0.943(18)
C20 C21 1.391(6)
C20 H20 0.950(18)
C21 C22 1.392(5)
C21 C24 1.499(6)
C22 C23 1.372(5)
C22 H22 0.951(18)
C23 H23 0.951(18)
C24 H24A 0.981(19)
C24 H24B 0.963(18)
C24 H24C 0.983(19)
C25 C26 1.502(6)
C25 C30 1.523(5)
C25 H25 0.988(18)
C26 C27 1.338(5)
C26 C33 1.501(5)
C27 C28 1.450(6)
C27 H27 0.939(19)
C28 C34 1.325(5)
C28 C29 1.504(6)
C29 H29A 0.977(18)
C29 H29B 0.987(18)
C30 C32 1.329(5)
C30 C31 1.499(5)
C31 H31A 0.976(19)
C31 H31B 0.981(18)
C31 H31C 0.972(18)
C32 H32A 0.987(18)
C32 H32B 0.990(19)
C33 H33A 1.004(19)
C33 H33B 0.991(18)
C33 H33C 0.968(19)
C34 H34A 1.000(18)
C34 H34B 0.968(19)

loop_
_geom_torsion_atom_site_label_1
_geom_torsion_atom_site_label_2
_geom_torsion_atom_site_label_3
_geom_torsion_atom_site_label_4
_geom_torsion
O2 S1 N1 C12 -46.3(3)
O1 S1 N1 C12 -175.2(3)
C1 S1 N1 C12 69.3(3)
O2 S1 N1 C8 171.2(3)
O1 S1 N1 C8 42.3(3)
C1 S1 N1 C8 -73.2(3)
O2 S1 C1 C6 -160.9(3)
O1 S1 C1 C6 -30.6(4)
N1 S1 C1 C6 84.3(4)
O2 S1 C1 C2 21.1(4)
O1 S1 C1 C2 151.3(3)
N1 S1 C1 C2 -93.7(3)
C6 C1 C2 C3 1.3(6)
S1 C1 C2 C3 179.4(3)
C1 C2 C3 C4 -0.2(6)
C2 C3 C4 C5 -0.9(6)
C2 C3 C4 C7 179.9(4)
C3 C4 C5 C6 1.0(6)
C7 C4 C5 C6 -179.8(4)
C2 C1 C6 C5 -1.3(6)
S1 C1 C6 C5 -179.3(3)
C4 C5 C6 C1 0.1(6)
C12 N1 C8 C9 -44.9(4)
S1 N1 C8 C9 99.1(3)
C12 N1 C8 C13 82.5(4)
S1 N1 C8 C13 -133.5(3)
N1 C8 C9 C10 18.0(5)
C13 C8 C9 C10 -105.9(4)
N1 C8 C9 C16 -161.1(3)
C13 C8 C9 C16 75.0(4)
C8 C9 C10 C11 0.9(6)
C16 C9 C10 C11 179.9(4)
C9 C10 C11 C17 -175.9(4)
C9 C10 C11 C12 6.9(5)
C8 N1 C12 C11 53.4(4)
S1 N1 C12 C11 -90.9(4)
C17 C11 C12 N1 149.1(4)
C10 C11 C12 N1 -33.6(4)
N1 C8 C13 C15 -108.8(4)
C9 C8 C13 C15 17.5(5)
N1 C8 C13 C14 70.2(4)
C9 C8 C13 C14 -163.5(3)
O3 S2 N2 C29 -168.5(3)
O4 S2 N2 C29 -39.5(3)
C18 S2 N2 C29 76.3(3)
O3 S2 N2 C25 46.0(3)
O4 S2 N2 C25 175.0(3)
C18 S2 N2 C25 -69.2(3)
O3 S2 C18 C19 -20.3(4)
O4 S2 C18 C19 -150.3(3)
N2 S2 C18 C19 94.6(3)
O3 S2 C18 C23 160.0(3)
O4 S2 C18 C23 30.0(4)
N2 S2 C18 C23 -85.1(3)
C23 C18 C19 C20 -0.6(6)
S2 C18 C19 C20 179.7(3)
C18 C19 C20 C21 -0.7(6)
C19 C20 C21 C22 1.8(6)
C19 C20 C21 C24 -178.3(4)
C20 C21 C22 C23 -1.6(6)
C24 C21 C22 C23 178.5(4)
C21 C22 C23 C18 0.3(6)
C19 C18 C23 C22 0.8(6)
S2 C18 C23 C22 -179.5(3)
C29 N2 C25 C26 -42.5(4)
S2 N2 C25 C26 104.7(3)
C29 N2 C25 C30 86.0(4)
S2 N2 C25 C30 -126.7(3)
N2 C25 C26 C27 13.9(5)
C30 C25 C26 C27 -109.9(4)
N2 C25 C26 C33 -166.4(3)
C30 C25 C26 C33 69.8(4)
C33 C26 C27 C28 -177.1(4)
C25 C26 C27 C28 2.5(6)
C26 C27 C28 C34 -174.0(4)
C26 C27 C28 C29 9.5(6)
C25 N2 C29 C28 55.2(4)
S2 N2 C29 C28 -92.0(4)
C34 C28 C29 N2 145.7(4)
C27 C28 C29 N2 -37.7(4)
N2 C25 C30 C32 -101.9(4)
C26 C25 C30 C32 24.5(5)
N2 C25 C30 C31 76.3(4)
C26 C25 C30 C31 -157.2(3)
